data_4118719
loop_
_publ_author_name
'Xing Tan'
'Bingxian Liu'
'Xiangyu Li'
'Bin Li'
'Shansheng Xu'
'Haibin Song'
'Baiquan Wang'

_publ_section_title
;
 Rhodium-Catalyzed Cascade Oxidative Annulation Leading to Substituted
 Naphtho[1,8-bc]pyrans by Sequential Cleavage of C(sp2)-H/C(sp3)-H and
 C(sp2)-H/O-H Bonds
;
_journal_name_full 'Journal of the American Chemical Society'
_journal_page_first 16163
_journal_page_last 16166
_journal_paper_doi 10.1021/ja3075242
_journal_volume 134
_journal_year 2012
_chemical_formula_sum 'C27 H19 N O'
_chemical_formula_weight 373.43
_chemical_name_systematic
; 
 ? 
;
_space_group_IT_number 5
_symmetry_cell_setting monoclinic
_symmetry_space_group_name_Hall 'C 2y'
_symmetry_space_group_name_H-M 'C 1 2 1'
_atom_sites_solution_hydrogens geom
_atom_sites_solution_primary direct
_atom_sites_solution_secondary difmap
_audit_creation_method SHELXL-97
_cell_angle_alpha 90.00
_cell_angle_beta 118.718(7)
_cell_angle_gamma 90.00
_cell_formula_units_Z 4
_cell_length_a 19.948(19)
_cell_length_b 5.519(5)
_cell_length_c 20.221(19)
_cell_measurement_reflns_used 3139
_cell_measurement_temperature 113(2)
_cell_measurement_theta_max 28.0
_cell_measurement_theta_min 1.1
_cell_volume 1952(3)
_computing_cell_refinement CrystalClear
_computing_data_collection CrystalClear
_computing_data_reduction CrystalClear
_computing_molecular_graphics 'Bruker SHELXTL'
_computing_publication_material 'CrystalStructure 3.8'
_computing_structure_refinement 'SHELXL-97 (Sheldrick, 1997)'
_computing_structure_solution 'SHELXS-97 (Sheldrick, 1990)'
_diffrn_ambient_temperature 113(2)
_diffrn_detector_area_resol_mean 14.22
_diffrn_measured_fraction_theta_full 0.994
_diffrn_measured_fraction_theta_max 0.994
_diffrn_measurement_device_type 'Rigaku Saturn724 CCD'
_diffrn_measurement_method '\w and \f scans'
_diffrn_radiation_monochromator multilayer
_diffrn_radiation_source 'rotating anode'
_diffrn_radiation_type MoK\a
_diffrn_radiation_wavelength 0.71073
_diffrn_reflns_av_R_equivalents 0.0429
_diffrn_reflns_av_sigmaI/netI 0.0910
_diffrn_reflns_limit_h_max 26
_diffrn_reflns_limit_h_min -23
_diffrn_reflns_limit_k_max 7
_diffrn_reflns_limit_k_min -7
_diffrn_reflns_limit_l_max 26
_diffrn_reflns_limit_l_min -26
_diffrn_reflns_number 9418
_diffrn_reflns_theta_full 27.89
_diffrn_reflns_theta_max 27.89
_diffrn_reflns_theta_min 1.15
_diffrn_standards_decay_% 0
_diffrn_standards_interval_count 0
_diffrn_standards_interval_time 0
_diffrn_standards_number 0
_exptl_absorpt_coefficient_mu 0.077
_exptl_absorpt_correction_T_max 0.9924
_exptl_absorpt_correction_T_min 0.9848
_exptl_absorpt_correction_type MULTI=SCAN
_exptl_absorpt_process_details CrystalClear
_exptl_crystal_colour Colorless
_exptl_crystal_density_diffrn 1.271
_exptl_crystal_density_meas 0
_exptl_crystal_description Prism
_exptl_crystal_F_000 784
_exptl_crystal_size_max 0.20
_exptl_crystal_size_mid 0.18
_exptl_crystal_size_min 0.10
_refine_diff_density_max 0.150
_refine_diff_density_min -0.231
_refine_diff_density_rms 0.045
_refine_ls_abs_structure_details 'Flack H D (1983), Acta Cryst. A39, 876-881'
_refine_ls_abs_structure_Flack 1.8(14)
_refine_ls_extinction_method none
_refine_ls_goodness_of_fit_ref 1.027
_refine_ls_hydrogen_treatment constr
_refine_ls_matrix_type full
_refine_ls_number_parameters 264
_refine_ls_number_reflns 4520
_refine_ls_number_restraints 1
_refine_ls_restrained_S_all 1.027
_refine_ls_R_factor_all 0.0545
_refine_ls_R_factor_gt 0.0385
_refine_ls_shift/su_max 0.003
_refine_ls_shift/su_mean 0.000
_refine_ls_structure_factor_coef Fsqd
_refine_ls_weighting_details 'calc w=1/[\s^2^(Fo^2^)+(0.0240P)^2^+0.0000P] where P=(Fo^2^+2Fc^2^)/3'
_refine_ls_weighting_scheme calc
_refine_ls_wR_factor_gt 0.0806
_refine_ls_wR_factor_ref 0.0841
_reflns_number_gt 2781
_reflns_number_total 4520
_reflns_threshold_expression >2sigma(I)
_cod_data_source_file ja3075242_si_002_5.cif
_cod_data_source_block 3ae
_cod_database_code 4118719

loop_
_symmetry_equiv_pos_as_xyz
'x, y, z'
'-x, y, -z'
'x+1/2, y+1/2, z'
'-x+1/2, y+1/2, -z'

loop_
_atom_site_label
_atom_site_type_symbol
_atom_site_fract_x
_atom_site_fract_y
_atom_site_fract_z
_atom_site_U_iso_or_equiv
_atom_site_adp_type
_atom_site_occupancy
_atom_site_symmetry_multiplicity
_atom_site_calc_flag
_atom_site_refinement_flags
O1 O 0.27972(6) 0.7551(2) 0.18300(6) 0.0237(3) Uani 1 1 d .
N1 N 0.46402(8) 0.7771(3) 0.22115(8) 0.0364(4) Uani 1 1 d .
C1 C 0.43109(9) 0.6764(4) 0.24653(9) 0.0254(4) Uani 1 1 d .
C2 C 0.38713(9) 0.5489(3) 0.27481(9) 0.0210(4) Uani 1 1 d .
C3 C 0.42168(9) 0.3762(3) 0.33468(9) 0.0225(4) Uani 1 1 d .
C4 C 0.37572(9) 0.2357(3) 0.35381(9) 0.0231(4) Uani 1 1 d .
C5 C 0.29445(9) 0.2730(3) 0.31630(9) 0.0223(4) Uani 1 1 d .
C6 C 0.24395(9) 0.1396(4) 0.33302(9) 0.0267(5) Uani 1 1 d .
H6 H 0.2637 0.0161 0.3703 0.032 Uiso 1 1 calc R
C7 C 0.16680(9) 0.1853(4) 0.29629(9) 0.0285(4) Uani 1 1 d .
H7 H 0.1341 0.0914 0.3082 0.034 Uiso 1 1 calc R
C8 C 0.13533(9) 0.3670(3) 0.24174(9) 0.0259(4) Uani 1 1 d .
H8 H 0.0818 0.3956 0.2173 0.031 Uiso 1 1 calc R
C9 C 0.18145(9) 0.5052(3) 0.22297(9) 0.0219(4) Uani 1 1 d .
C10 C 0.26155(9) 0.4562(3) 0.26022(9) 0.0208(4) Uani 1 1 d .
C11 C 0.30913(9) 0.5891(3) 0.23982(9) 0.0207(4) Uani 1 1 d .
C12 C 0.20132(9) 0.8075(3) 0.14689(9) 0.0232(4) Uani 1 1 d .
C13 C 0.15328(9) 0.6968(4) 0.16645(9) 0.0238(4) Uani 1 1 d .
C14 C 0.06990(9) 0.7696(4) 0.13393(10) 0.0338(5) Uani 1 1 d .
H14A H 0.0612 0.9234 0.1068 0.051 Uiso 1 1 calc R
H14B H 0.0574 0.7886 0.1749 0.051 Uiso 1 1 calc R
H14C H 0.0373 0.6438 0.0991 0.051 Uiso 1 1 calc R
C15 C 0.18580(9) 0.9931(3) 0.08839(9) 0.0234(4) Uani 1 1 d .
C16 C 0.11818(9) 0.9862(3) 0.01917(9) 0.0296(5) Uani 1 1 d .
H16 H 0.0823 0.8596 0.0091 0.036 Uiso 1 1 calc R
C17 C 0.10353(10) 1.1640(4) -0.03467(10) 0.0330(5) Uani 1 1 d .
H17 H 0.0571 1.1595 -0.0810 0.040 Uiso 1 1 calc R
C18 C 0.15533(10) 1.3467(4) -0.02190(10) 0.0314(5) Uani 1 1 d .
H18 H 0.1445 1.4686 -0.0589 0.038 Uiso 1 1 calc R
C19 C 0.22362(10) 1.3512(4) 0.04558(10) 0.0302(5) Uani 1 1 d .
H19 H 0.2600 1.4753 0.0546 0.036 Uiso 1 1 calc R
C20 C 0.23866(9) 1.1745(4) 0.09987(9) 0.0250(4) Uani 1 1 d .
H20 H 0.2858 1.1776 0.1455 0.030 Uiso 1 1 calc R
C21 C 0.50795(9) 0.3626(3) 0.37706(9) 0.0219(4) Uani 1 1 d .
C22 C 0.54758(10) 0.5258(4) 0.43503(11) 0.0375(5) Uani 1 1 d .
H22 H 0.5204 0.6442 0.4468 0.045 Uiso 1 1 calc R
C23 C 0.62714(10) 0.5173(4) 0.47625(11) 0.0390(6) Uani 1 1 d .
H23 H 0.6537 0.6299 0.5160 0.047 Uiso 1 1 calc R
C24 C 0.66750(9) 0.3474(4) 0.45992(10) 0.0272(4) Uani 1 1 d .
H24 H 0.7217 0.3412 0.4885 0.033 Uiso 1 1 calc R
C25 C 0.62905(10) 0.1873(4) 0.40214(10) 0.0344(5) Uani 1 1 d .
H25 H 0.6566 0.0706 0.3902 0.041 Uiso 1 1 calc R
C26 C 0.54913(10) 0.1957(4) 0.36065(10) 0.0359(5) Uani 1 1 d .
H26 H 0.5229 0.0842 0.3205 0.043 Uiso 1 1 calc R
C27 C 0.40875(10) 0.0420(4) 0.41387(10) 0.0298(5) Uani 1 1 d .
H27A H 0.4643 0.0352 0.4342 0.045 Uiso 1 1 calc R
H27B H 0.3863 -0.1152 0.3918 0.045 Uiso 1 1 calc R
H27C H 0.3970 0.0806 0.4545 0.045 Uiso 1 1 calc R

loop_
_atom_site_aniso_label
_atom_site_aniso_U_11
_atom_site_aniso_U_22
_atom_site_aniso_U_33
_atom_site_aniso_U_23
_atom_site_aniso_U_13
_atom_site_aniso_U_12
O1 0.0157(5) 0.0307(8) 0.0211(6) 0.0031(5) 0.0059(5) -0.0017(5)
N1 0.0230(8) 0.0563(12) 0.0278(8) -0.0028(8) 0.0105(7) -0.0105(8)
C1 0.0131(8) 0.0373(12) 0.0200(8) -0.0030(9) 0.0034(7) -0.0003(9)
C2 0.0159(8) 0.0255(11) 0.0211(8) -0.0023(8) 0.0084(7) -0.0036(8)
C3 0.0159(8) 0.0286(11) 0.0190(8) -0.0051(8) 0.0052(7) -0.0005(8)
C4 0.0196(8) 0.0280(11) 0.0182(8) 0.0001(8) 0.0064(7) -0.0002(8)
C5 0.0192(8) 0.0272(11) 0.0192(8) -0.0022(8) 0.0081(7) -0.0033(8)
C6 0.0265(9) 0.0302(12) 0.0221(9) 0.0055(9) 0.0106(7) -0.0018(9)
C7 0.0245(9) 0.0371(12) 0.0272(9) -0.0004(9) 0.0149(7) -0.0068(10)
C8 0.0173(8) 0.0345(12) 0.0257(9) 0.0001(9) 0.0100(7) -0.0013(9)
C9 0.0175(9) 0.0287(11) 0.0184(8) -0.0018(8) 0.0079(7) 0.0003(8)
C10 0.0179(8) 0.0273(11) 0.0164(8) -0.0031(8) 0.0076(7) -0.0024(8)
C11 0.0197(9) 0.0244(11) 0.0156(8) -0.0012(7) 0.0067(7) 0.0000(8)
C12 0.0140(8) 0.0305(12) 0.0194(8) -0.0013(8) 0.0035(6) 0.0001(8)
C13 0.0161(8) 0.0303(11) 0.0214(8) 0.0017(9) 0.0062(7) 0.0012(9)
C14 0.0199(9) 0.0452(14) 0.0346(10) 0.0078(10) 0.0116(8) 0.0045(9)
C15 0.0213(9) 0.0250(11) 0.0235(9) 0.0004(8) 0.0103(7) 0.0020(9)
C16 0.0218(9) 0.0325(12) 0.0288(10) 0.0036(9) 0.0076(8) -0.0035(9)
C17 0.0229(9) 0.0407(12) 0.0286(10) 0.0072(10) 0.0068(7) 0.0021(10)
C18 0.0308(10) 0.0302(12) 0.0346(10) 0.0086(10) 0.0167(8) 0.0057(9)
C19 0.0307(10) 0.0255(11) 0.0372(10) -0.0054(10) 0.0186(8) -0.0047(9)
C20 0.0221(9) 0.0270(11) 0.0238(9) -0.0039(9) 0.0093(7) 0.0006(9)
C21 0.0156(8) 0.0263(11) 0.0211(8) 0.0009(8) 0.0068(7) 0.0004(8)
C22 0.0210(9) 0.0340(13) 0.0494(12) -0.0153(11) 0.0105(9) 0.0017(9)
C23 0.0235(10) 0.0362(13) 0.0434(12) -0.0189(11) 0.0049(9) -0.0038(10)
C24 0.0146(8) 0.0337(12) 0.0279(9) 0.0030(9) 0.0060(7) 0.0013(9)
C25 0.0255(9) 0.0381(12) 0.0380(11) -0.0068(10) 0.0140(8) 0.0089(10)
C26 0.0247(9) 0.0454(14) 0.0326(10) -0.0189(11) 0.0097(8) -0.0024(10)
C27 0.0218(9) 0.0345(12) 0.0296(10) 0.0064(9) 0.0096(8) 0.0040(9)

loop_
_atom_type_symbol
_atom_type_description
_atom_type_scat_dispersion_real
_atom_type_scat_dispersion_imag
_atom_type_scat_source
C C 0.0033 0.0016 'International Tables Vol C Tables 4.2.6.8 and 6.1.1.4'
H H 0.0000 0.0000 'International Tables Vol C Tables 4.2.6.8 and 6.1.1.4'
N N 0.0061 0.0033 'International Tables Vol C Tables 4.2.6.8 and 6.1.1.4'
O O 0.0106 0.0060 'International Tables Vol C Tables 4.2.6.8 and 6.1.1.4'

loop_
_geom_angle_atom_site_label_1
_geom_angle_atom_site_label_2
_geom_angle_atom_site_label_3
_geom_angle
C11 O1 C12 119.91(14)
N1 C1 C2 177.38(17)
C11 C2 C3 120.38(16)
C11 C2 C1 117.94(17)
C3 C2 C1 121.60(16)
C4 C3 C2 119.55(15)
C4 C3 C21 122.55(16)
C2 C3 C21 117.84(16)
C3 C4 C5 120.06(16)
C3 C4 C27 121.81(16)
C5 C4 C27 118.13(16)
C6 C5 C10 116.87(15)
C6 C5 C4 123.51(17)
C10 C5 C4 119.61(15)
C7 C6 C5 121.15(19)
C7 C6 H6 119.4
C5 C6 H6 119.4
C6 C7 C8 121.38(18)
C6 C7 H7 119.3
C8 C7 H7 119.3
C9 C8 C7 120.50(17)
C9 C8 H8 119.7
C7 C8 H8 119.7
C8 C9 C10 118.35(17)
C8 C9 C13 124.03(15)
C10 C9 C13 117.61(16)
C11 C10 C5 119.05(15)
C11 C10 C9 119.19(17)
C5 C10 C9 121.75(15)
O1 C11 C2 117.52(16)
O1 C11 C10 121.28(15)
C2 C11 C10 121.15(17)
C13 C12 O1 121.79(16)
C13 C12 C15 130.06(15)
O1 C12 C15 108.15(15)
C12 C13 C9 119.95(15)
C12 C13 C14 122.58(17)
C9 C13 C14 117.43(16)
C13 C14 H14A 109.5
C13 C14 H14B 109.5
H14A C14 H14B 109.5
C13 C14 H14C 109.5
H14A C14 H14C 109.5
H14B C14 H14C 109.5
C20 C15 C16 118.35(17)
C20 C15 C12 120.93(15)
C16 C15 C12 120.70(17)
C17 C16 C15 120.19(18)
C17 C16 H16 119.9
C15 C16 H16 119.9
C18 C17 C16 120.95(16)
C18 C17 H17 119.5
C16 C17 H17 119.5
C17 C18 C19 119.39(19)
C17 C18 H18 120.3
C19 C18 H18 120.3
C20 C19 C18 120.05(19)
C20 C19 H19 120.0
C18 C19 H19 120.0
C19 C20 C15 121.00(16)
C19 C20 H20 119.5
C15 C20 H20 119.5
C26 C21 C22 118.35(16)
C26 C21 C3 123.05(16)
C22 C21 C3 118.61(16)
C21 C22 C23 120.46(18)
C21 C22 H22 119.8
C23 C22 H22 119.8
C24 C23 C22 120.56(18)
C24 C23 H23 119.7
C22 C23 H23 119.7
C25 C24 C23 119.50(16)
C25 C24 H24 120.2
C23 C24 H24 120.2
C24 C25 C26 119.99(17)
C24 C25 H25 120.0
C26 C25 H25 120.0
C21 C26 C25 121.12(18)
C21 C26 H26 119.4
C25 C26 H26 119.4
C4 C27 H27A 109.5
C4 C27 H27B 109.5
H27A C27 H27B 109.5
C4 C27 H27C 109.5
H27A C27 H27C 109.5
H27B C27 H27C 109.5

loop_
_geom_bond_atom_site_label_1
_geom_bond_atom_site_label_2
_geom_bond_distance
O1 C11 1.362(2)
O1 C12 1.402(2)
N1 C1 1.152(2)
C1 C2 1.440(3)
C2 C11 1.383(3)
C2 C3 1.431(2)
C3 C4 1.390(3)
C3 C21 1.511(3)
C4 C5 1.437(3)
C4 C27 1.511(3)
C5 C6 1.414(3)
C5 C10 1.423(2)
C6 C7 1.373(2)
C6 H6 0.9500
C7 C8 1.397(3)
C7 H7 0.9500
C8 C9 1.381(3)
C8 H8 0.9500
C9 C10 1.427(3)
C9 C13 1.457(3)
C10 C11 1.409(2)
C12 C13 1.346(3)
C12 C15 1.480(3)
C13 C14 1.520(3)
C14 H14A 0.9800
C14 H14B 0.9800
C14 H14C 0.9800
C15 C20 1.390(3)
C15 C16 1.402(2)
C16 C17 1.388(3)
C16 H16 0.9500
C17 C18 1.376(3)
C17 H17 0.9500
C18 C19 1.390(3)
C18 H18 0.9500
C19 C20 1.389(3)
C19 H19 0.9500
C20 H20 0.9500
C21 C26 1.377(3)
C21 C22 1.386(3)
C22 C23 1.394(3)
C22 H22 0.9500
C23 C24 1.376(3)
C23 H23 0.9500
C24 C25 1.368(3)
C24 H24 0.9500
C25 C26 1.401(2)
C25 H25 0.9500
C26 H26 0.9500
C27 H27A 0.9800
C27 H27B 0.9800
C27 H27C 0.9800

loop_
_geom_torsion_atom_site_label_1
_geom_torsion_atom_site_label_2
_geom_torsion_atom_site_label_3
_geom_torsion_atom_site_label_4
_geom_torsion
N1 C1 C2 C11 -39(5)
N1 C1 C2 C3 138(5)
C11 C2 C3 C4 4.7(2)
C1 C2 C3 C4 -172.00(18)
C11 C2 C3 C21 -172.57(16)
C1 C2 C3 C21 10.7(2)
C2 C3 C4 C5 -3.2(3)
C21 C3 C4 C5 173.94(16)
C2 C3 C4 C27 176.93(16)
C21 C3 C4 C27 -5.9(3)
C3 C4 C5 C6 -179.34(18)
C27 C4 C5 C6 0.5(3)
C3 C4 C5 C10 -0.7(3)
C27 C4 C5 C10 179.10(16)
C10 C5 C6 C7 0.3(3)
C4 C5 C6 C7 178.92(18)
C5 C6 C7 C8 -0.8(3)
C6 C7 C8 C9 0.4(3)
C7 C8 C9 C10 0.5(3)
C7 C8 C9 C13 179.56(17)
C6 C5 C10 C11 -178.02(16)
C4 C5 C10 C11 3.3(2)
C6 C5 C10 C9 0.6(2)
C4 C5 C10 C9 -178.09(16)
C8 C9 C10 C11 177.63(16)
C13 C9 C10 C11 -1.5(2)
C8 C9 C10 C5 -1.0(2)
C13 C9 C10 C5 179.88(16)
C12 O1 C11 C2 -178.35(16)
C12 O1 C11 C10 4.1(2)
C3 C2 C11 O1 -179.71(15)
C1 C2 C11 O1 -2.8(2)
C3 C2 C11 C10 -2.2(2)
C1 C2 C11 C10 174.69(16)
C5 C10 C11 O1 175.61(15)
C9 C10 C11 O1 -3.1(2)
C5 C10 C11 C2 -1.8(2)
C9 C10 C11 C2 179.50(16)
C11 O1 C12 C13 -0.4(2)
C11 O1 C12 C15 179.75(14)
O1 C12 C13 C9 -4.3(3)
C15 C12 C13 C9 175.60(17)
O1 C12 C13 C14 173.35(16)
C15 C12 C13 C14 -6.8(3)
C8 C9 C13 C12 -173.97(18)
C10 C9 C13 C12 5.1(2)
C8 C9 C13 C14 8.3(3)
C10 C9 C13 C14 -172.64(16)
C13 C12 C15 C20 144.9(2)
O1 C12 C15 C20 -35.3(2)
C13 C12 C15 C16 -36.8(3)
O1 C12 C15 C16 143.03(17)
C20 C15 C16 C17 -3.0(3)
C12 C15 C16 C17 178.70(17)
C15 C16 C17 C18 1.2(3)
C16 C17 C18 C19 0.7(3)
C17 C18 C19 C20 -0.9(3)
C18 C19 C20 C15 -0.9(3)
C16 C15 C20 C19 2.8(3)
C12 C15 C20 C19 -178.86(17)
C4 C3 C21 C26 86.0(3)
C2 C3 C21 C26 -96.8(2)
C4 C3 C21 C22 -94.2(2)
C2 C3 C21 C22 83.1(2)
C26 C21 C22 C23 -1.0(3)
C3 C21 C22 C23 179.11(19)
C21 C22 C23 C24 0.1(3)
C22 C23 C24 C25 0.7(3)
C23 C24 C25 C26 -0.7(3)
C22 C21 C26 C25 1.1(3)
C3 C21 C26 C25 -179.07(18)
C24 C25 C26 C21 -0.2(3)

loop_
_cod_related_entry_id
_cod_related_entry_database
_cod_related_entry_code
1 ChemSpider 30660665
